data_7244429
loop_
_publ_author_name
'Yang, Dongyan'
'Qi, Xin'
'Zhou, Xinhua'
'Li, Zhengming'
'Zhou, Hongjun'
'Fan, Zhijin'

_publ_section_title
;
 Synthesis of potent antifungal 3,4-dichloroisothiazole-based strobilurins
 with both direct fungicidal activity and systemic acquired resistance
;
_journal_name_full 'RSC Medicinal Chemistry'
_journal_paper_doi 10.1039/D1MD00402F
_journal_year 2022
_chemical_formula_sum 'C19 H19 Cl2 N3 O5 S'
_chemical_formula_weight 472.33
_space_group_crystal_system triclinic
_space_group_IT_number 2
_space_group_name_Hall '-P 1'
_space_group_name_H-M_alt 'P -1'
_atom_sites_solution_hydrogens geom
_audit_creation_method SHELXL-2018/3
_audit_update_record
;
2021-12-31 deposited with the CCDC.	2022-01-24 downloaded from the CCDC.
;
_cell_angle_alpha 83.69(3)
_cell_angle_beta 88.28(3)
_cell_angle_gamma 77.67(3)
_cell_formula_units_Z 2
_cell_length_a 7.9695(16)
_cell_length_b 8.2413(16)
_cell_length_c 16.800(3)
_cell_measurement_reflns_used 3045
_cell_measurement_temperature 113(2)
_cell_measurement_theta_max 27.8346
_cell_measurement_theta_min 2.4396
_cell_volume 1071.4(4)
_computing_cell_refinement crystalclear
_computing_data_collection crystalclear
_computing_data_reduction crystalclear
_computing_molecular_graphics 'Bruker SHELXTL'
_computing_publication_material 'Bruker SHELXTL'
_computing_structure_refinement 'SHELXL-97 (Sheldrick, 1997)'
_computing_structure_solution 'SHELXS-97 (Sheldrick, 1990)'
_diffrn_ambient_temperature 113(2)
_diffrn_measured_fraction_theta_full 0.994
_diffrn_measured_fraction_theta_max 0.985
_diffrn_measurement_device_type 'rigaku saturn'
_diffrn_measurement_method '\w scans'
_diffrn_radiation_type MoK\a
_diffrn_radiation_wavelength 0.71073
_diffrn_reflns_av_R_equivalents 0.0386
_diffrn_reflns_av_unetI/netI 0.0563
_diffrn_reflns_Laue_measured_fraction_full 0.994
_diffrn_reflns_Laue_measured_fraction_max 0.985
_diffrn_reflns_limit_h_max 10
_diffrn_reflns_limit_h_min -10
_diffrn_reflns_limit_k_max 10
_diffrn_reflns_limit_k_min -10
_diffrn_reflns_limit_l_max 22
_diffrn_reflns_limit_l_min -20
_diffrn_reflns_number 11105
_diffrn_reflns_point_group_measured_fraction_full 0.994
_diffrn_reflns_point_group_measured_fraction_max 0.985
_diffrn_reflns_theta_full 25.242
_diffrn_reflns_theta_max 27.855
_diffrn_reflns_theta_min 2.440
_diffrn_standards_decay_% 0
_diffrn_standards_interval_count 0
_diffrn_standards_interval_time 0
_diffrn_standards_number 0
_exptl_absorpt_coefficient_mu 0.437
_exptl_absorpt_correction_T_max 1
_exptl_absorpt_correction_T_min 0.8259
_exptl_absorpt_correction_type multi-scan
_exptl_absorpt_process_details crystalclear
_exptl_crystal_density_diffrn 1.464
_exptl_crystal_F_000 488
_exptl_crystal_size_max 0.200
_exptl_crystal_size_mid 0.180
_exptl_crystal_size_min 0.120
_refine_diff_density_max 0.978
_refine_diff_density_min -0.586
_refine_diff_density_rms 0.067
_refine_ls_extinction_method none
_refine_ls_goodness_of_fit_ref 1.040
_refine_ls_hydrogen_treatment constr
_refine_ls_matrix_type full
_refine_ls_number_parameters 273
_refine_ls_number_reflns 5030
_refine_ls_number_restraints 0
_refine_ls_restrained_S_all 1.040
_refine_ls_R_factor_all 0.0765
_refine_ls_R_factor_gt 0.0553
_refine_ls_shift/su_max 0.005
_refine_ls_shift/su_mean 0.001
_refine_ls_structure_factor_coef Fsqd
_refine_ls_weighting_details 'w=1/[\s^2^(Fo^2^)+(0.0943P)^2^] where P=(Fo^2^+2Fc^2^)/3'
_refine_ls_weighting_scheme calc
_refine_ls_wR_factor_gt 0.1497
_refine_ls_wR_factor_ref 0.1676
_reflns_Friedel_coverage 0.000
_reflns_number_gt 3461
_reflns_number_total 5030
_reflns_threshold_expression 'I > 2\s(I)'
_cod_data_source_file d1md00402f2.cif
_cod_data_source_block shelxl
_cod_depositor_comments
;
The following automatic conversions were performed:

data item '_exptl_absorpt_correction_type' value 'MULTI-SCAN' was
changed to 'multi-scan' in accordance with the
/home/data/users/saulius/crontab/automatic-downloads/rss-feeds/RSC/lib/dictionaries/cif_core.dic
dictionary named 'cif_core.dic' version 2.4.2 last updated on
2011-04-26.

Automatic conversion script
Id: cif_fix_values 7556 2019-12-06 15:28:31Z antanas 
;
_cod_database_code 7244429
_shelx_shelxl_version_number 2018/3
_shelx_space_group_comment
;
The symmetry employed for this shelxl refinement is uniquely defined
by the following loop, which should always be used as a source of
symmetry information in preference to the above space-group names.
They are only intended as comments.
;
_shelx_estimated_absorpt_t_min 0.918
_shelx_estimated_absorpt_t_max 0.949

loop_
_space_group_symop_operation_xyz
'x, y, z'
'-x, -y, -z'

loop_
_atom_site_label
_atom_site_type_symbol
_atom_site_fract_x
_atom_site_fract_y
_atom_site_fract_z
_atom_site_U_iso_or_equiv
_atom_site_adp_type
_atom_site_occupancy
_atom_site_site_symmetry_order
_atom_site_calc_flag
_atom_site_refinement_flags_posn
_atom_site_refinement_flags_adp
_atom_site_refinement_flags_occupancy
_atom_site_disorder_assembly
_atom_site_disorder_group
S1 S 0.53162(11) 0.12567(9) 0.07199(5) 0.0574(2) Uani 1 1 d . . . . .
Cl1 Cl 0.93864(11) 0.20893(9) -0.06529(5) 0.0632(3) Uani 1 1 d . . . . .
Cl2 Cl 0.78702(8) 0.52232(8) 0.04101(4) 0.04034(19) Uani 1 1 d . . . . .
O1 O 0.3560(2) 0.3095(2) 0.18969(11) 0.0447(5) Uani 1 1 d . . . . .
O2 O 0.3631(2) 0.6214(2) 0.21979(10) 0.0394(4) Uani 1 1 d . . . . .
O3 O 0.5723(2) 0.29761(19) 0.36373(10) 0.0375(4) Uani 1 1 d . . . . .
O4 O 0.3013(2) 0.3462(2) 0.41059(11) 0.0440(4) Uani 1 1 d . . . . .
O5 O 0.3485(2) 0.8237(2) 0.42918(10) 0.0379(4) Uani 1 1 d . . . . .
N1 N 0.6892(4) 0.0881(3) 0.00604(17) 0.0636(7) Uani 1 1 d . . . . .
N2 N 0.4701(2) 0.5543(3) 0.15846(12) 0.0368(5) Uani 1 1 d . . . . .
N3 N 0.3290(2) 0.6590(2) 0.42811(12) 0.0328(4) Uani 1 1 d . . . . .
C1 C 0.7668(4) 0.2147(3) -0.00189(16) 0.0477(7) Uani 1 1 d . . . . .
C2 C 0.7022(3) 0.3487(3) 0.04428(14) 0.0367(5) Uani 1 1 d . . . . .
C3 C 0.5663(3) 0.3156(3) 0.09085(15) 0.0363(5) Uani 1 1 d . . . . .
C4 C 0.4563(3) 0.4056(3) 0.14953(15) 0.0368(5) Uani 1 1 d . . . . .
C5 C 0.1710(3) 0.3791(4) 0.1962(2) 0.0539(8) Uani 1 1 d . . . . .
H5A H 0.131460 0.460215 0.149121 0.065 Uiso 1 1 calc R U . . .
H5B H 0.145876 0.437128 0.245117 0.065 Uiso 1 1 calc R U . . .
C6 C 0.0813(4) 0.2339(4) 0.2000(2) 0.0625(9) Uani 1 1 d . . . . .
H6 H 0.105013 0.161884 0.155046 0.075 Uiso 1 1 calc R U . . .
C7 C -0.0918(3) 0.2581(3) 0.23491(16) 0.0443(6) Uani 1 1 d . . . . .
H7A H -0.175434 0.202774 0.212261 0.053 Uiso 1 1 calc R U . . .
H7B H -0.141686 0.367847 0.253877 0.053 Uiso 1 1 calc R U . . .
C8 C 0.0563(4) 0.1509(4) 0.2791(2) 0.0686(10) Uani 1 1 d . . . . .
H8A H 0.098712 0.193538 0.325767 0.082 Uiso 1 1 calc R U . . .
H8B H 0.064979 0.028543 0.284171 0.082 Uiso 1 1 calc R U . . .
C9 C 0.4213(3) 0.7682(3) 0.23750(16) 0.0397(6) Uani 1 1 d . . . . .
H9A H 0.334593 0.833690 0.271518 0.048 Uiso 1 1 calc R U . . .
H9B H 0.432507 0.839199 0.186945 0.048 Uiso 1 1 calc R U . . .
C10 C 0.5909(3) 0.7230(3) 0.27980(14) 0.0313(5) Uani 1 1 d . . . . .
C11 C 0.7356(3) 0.7703(3) 0.24539(16) 0.0384(6) Uani 1 1 d . . . . .
H11 H 0.727196 0.833390 0.194286 0.046 Uiso 1 1 calc R U . . .
C12 C 0.8931(3) 0.7272(3) 0.28425(17) 0.0421(6) Uani 1 1 d . . . . .
H12 H 0.991195 0.760035 0.259611 0.051 Uiso 1 1 calc R U . . .
C13 C 0.9061(3) 0.6369(3) 0.35839(17) 0.0415(6) Uani 1 1 d . . . . .
H13 H 1.013039 0.609390 0.385419 0.050 Uiso 1 1 calc R U . . .
C14 C 0.7635(3) 0.5854(3) 0.39428(15) 0.0360(5) Uani 1 1 d . . . . .
H14 H 0.773680 0.521496 0.445193 0.043 Uiso 1 1 calc R U . . .
C15 C 0.6063(3) 0.6281(3) 0.35518(14) 0.0296(5) Uani 1 1 d . . . . .
C16 C 0.4533(3) 0.5700(3) 0.39260(13) 0.0284(5) Uani 1 1 d . . . . .
C17 C 0.4305(3) 0.3943(3) 0.39052(14) 0.0316(5) Uani 1 1 d . . . . .
C18 C 0.5611(4) 0.1259(3) 0.35814(18) 0.0464(6) Uani 1 1 d . . . . .
H18A H 0.532064 0.074963 0.410833 0.070 Uiso 1 1 calc R U . . .
H18B H 0.671783 0.063269 0.340104 0.070 Uiso 1 1 calc R U . . .
H18C H 0.471799 0.123285 0.319710 0.070 Uiso 1 1 calc R U . . .
C19 C 0.1985(3) 0.9139(3) 0.46649(17) 0.0468(7) Uani 1 1 d . . . . .
H19A H 0.097502 0.917415 0.433972 0.070 Uiso 1 1 calc R U . . .
H19B H 0.211761 1.028050 0.471018 0.070 Uiso 1 1 calc R U . . .
H19C H 0.183719 0.857961 0.520001 0.070 Uiso 1 1 calc R U . . .

loop_
_atom_site_aniso_label
_atom_site_aniso_U_11
_atom_site_aniso_U_22
_atom_site_aniso_U_33
_atom_site_aniso_U_23
_atom_site_aniso_U_13
_atom_site_aniso_U_12
S1 0.0725(5) 0.0392(4) 0.0657(5) 0.0031(3) -0.0054(4) -0.0273(4)
Cl1 0.0781(6) 0.0479(4) 0.0569(5) -0.0075(3) 0.0156(4) 0.0002(4)
Cl2 0.0375(3) 0.0424(4) 0.0444(4) -0.0051(2) 0.0045(3) -0.0161(3)
O1 0.0285(9) 0.0452(10) 0.0575(11) 0.0145(8) -0.0002(8) -0.0113(7)
O2 0.0309(9) 0.0468(10) 0.0419(9) -0.0017(7) 0.0051(7) -0.0136(7)
O3 0.0359(9) 0.0271(8) 0.0506(10) -0.0077(7) 0.0087(8) -0.0083(7)
O4 0.0368(10) 0.0412(10) 0.0584(11) -0.0071(8) 0.0097(8) -0.0187(8)
O5 0.0313(9) 0.0308(9) 0.0522(10) -0.0126(7) 0.0129(8) -0.0059(7)
N1 0.088(2) 0.0404(14) 0.0650(17) -0.0078(11) 0.0028(15) -0.0195(13)
N2 0.0309(11) 0.0461(12) 0.0341(11) 0.0018(8) 0.0000(8) -0.0129(9)
N3 0.0279(10) 0.0301(10) 0.0414(11) -0.0045(8) 0.0045(8) -0.0086(8)
C1 0.0597(18) 0.0374(14) 0.0444(15) -0.0003(11) -0.0041(13) -0.0079(12)
C2 0.0396(14) 0.0341(12) 0.0364(13) 0.0022(9) -0.0084(11) -0.0100(10)
C3 0.0343(13) 0.0355(12) 0.0391(13) 0.0055(9) -0.0101(10) -0.0113(10)
C4 0.0291(12) 0.0436(14) 0.0380(13) 0.0083(10) -0.0069(10) -0.0135(10)
C5 0.0304(14) 0.0484(16) 0.080(2) 0.0117(14) 0.0065(13) -0.0113(11)
C6 0.0396(16) 0.059(2) 0.089(2) -0.0039(17) 0.0148(16) -0.0152(14)
C7 0.0343(13) 0.0483(15) 0.0513(15) 0.0059(12) -0.0053(12) -0.0157(11)
C8 0.057(2) 0.061(2) 0.087(3) 0.0153(17) -0.0129(18) -0.0217(16)
C9 0.0328(13) 0.0325(12) 0.0504(15) 0.0032(10) 0.0044(11) -0.0037(10)
C10 0.0294(11) 0.0207(10) 0.0439(13) -0.0051(8) 0.0063(10) -0.0054(8)
C11 0.0362(13) 0.0283(12) 0.0511(15) -0.0047(10) 0.0127(11) -0.0098(10)
C12 0.0332(13) 0.0370(13) 0.0617(17) -0.0128(11) 0.0152(12) -0.0180(10)
C13 0.0272(12) 0.0474(15) 0.0544(16) -0.0158(12) 0.0035(11) -0.0135(10)
C14 0.0292(12) 0.0411(13) 0.0394(13) -0.0091(10) 0.0019(10) -0.0088(10)
C15 0.0237(11) 0.0276(11) 0.0393(12) -0.0090(8) 0.0083(9) -0.0077(8)
C16 0.0229(11) 0.0292(11) 0.0334(11) -0.0038(8) 0.0006(9) -0.0059(8)
C17 0.0301(12) 0.0312(12) 0.0353(12) -0.0047(9) 0.0034(10) -0.0104(9)
C18 0.0509(16) 0.0279(13) 0.0618(17) -0.0056(11) 0.0056(13) -0.0118(11)
C19 0.0346(14) 0.0450(15) 0.0579(17) -0.0161(12) 0.0119(12) 0.0016(11)

loop_
_atom_type_symbol
_atom_type_description
_atom_type_scat_dispersion_real
_atom_type_scat_dispersion_imag
_atom_type_scat_source
C C 0.0033 0.0016 'International Tables Vol C Tables 4.2.6.8 and 6.1.1.4'
H H 0.0000 0.0000 'International Tables Vol C Tables 4.2.6.8 and 6.1.1.4'
N N 0.0061 0.0033 'International Tables Vol C Tables 4.2.6.8 and 6.1.1.4'
O O 0.0106 0.0060 'International Tables Vol C Tables 4.2.6.8 and 6.1.1.4'
S S 0.1246 0.1234 'International Tables Vol C Tables 4.2.6.8 and 6.1.1.4'
Cl Cl 0.1484 0.1585 'International Tables Vol C Tables 4.2.6.8 and 6.1.1.4'

loop_
_geom_angle_atom_site_label_1
_geom_angle_atom_site_label_2
_geom_angle_atom_site_label_3
_geom_angle
_geom_angle_site_symmetry_1
_geom_angle_site_symmetry_3
_geom_angle_publ_flag
N1 S1 C3 95.82(13) . . ?
C4 O1 C5 118.46(19) . . ?
N2 O2 C9 106.49(17) . . ?
C17 O3 C18 115.06(18) . . ?
N3 O5 C19 107.70(18) . . ?
C1 N1 S1 108.6(2) . . ?
C4 N2 O2 112.1(2) . . ?
C16 N3 O5 112.44(18) . . ?
N1 C1 C2 117.2(3) . . ?
N1 C1 Cl1 119.1(2) . . ?
C2 C1 Cl1 123.7(2) . . ?
C3 C2 C1 110.2(2) . . ?
C3 C2 Cl2 126.6(2) . . ?
C1 C2 Cl2 123.3(2) . . ?
C2 C3 C4 133.5(2) . . ?
C2 C3 S1 108.3(2) . . ?
C4 C3 S1 118.22(19) . . ?
N2 C4 O1 129.7(3) . . ?
N2 C4 C3 118.7(2) . . ?
O1 C4 C3 111.6(2) . . ?
O1 C5 C6 106.9(2) . . ?
O1 C5 H5A 110.3 . . ?
C6 C5 H5A 110.3 . . ?
O1 C5 H5B 110.3 . . ?
C6 C5 H5B 110.3 . . ?
H5A C5 H5B 108.6 . . ?
C8 C6 C7 60.9(2) . . ?
C8 C6 C5 116.8(3) . . ?
C7 C6 C5 117.3(3) . . ?
C8 C6 H6 116.7 . . ?
C7 C6 H6 116.7 . . ?
C5 C6 H6 116.7 . . ?
C6 C7 C8 59.2(2) . . ?
C6 C7 H7A 117.9 . . ?
C8 C7 H7A 117.9 . . ?
C6 C7 H7B 117.9 . . ?
C8 C7 H7B 117.9 . . ?
H7A C7 H7B 115.0 . . ?
C6 C8 C7 59.9(2) . . ?
C6 C8 H8A 117.8 . . ?
C7 C8 H8A 117.8 . . ?
C6 C8 H8B 117.8 . . ?
C7 C8 H8B 117.8 . . ?
H8A C8 H8B 114.9 . . ?
O2 C9 C10 111.71(19) . . ?
O2 C9 H9A 109.3 . . ?
C10 C9 H9A 109.3 . . ?
O2 C9 H9B 109.3 . . ?
C10 C9 H9B 109.3 . . ?
H9A C9 H9B 107.9 . . ?
C11 C10 C15 118.5(2) . . ?
C11 C10 C9 121.2(2) . . ?
C15 C10 C9 120.2(2) . . ?
C10 C11 C12 121.3(2) . . ?
C10 C11 H11 119.4 . . ?
C12 C11 H11 119.4 . . ?
C13 C12 C11 119.7(2) . . ?
C13 C12 H12 120.1 . . ?
C11 C12 H12 120.1 . . ?
C12 C13 C14 120.5(2) . . ?
C12 C13 H13 119.7 . . ?
C14 C13 H13 119.7 . . ?
C15 C14 C13 119.7(2) . . ?
C15 C14 H14 120.2 . . ?
C13 C14 H14 120.2 . . ?
C14 C15 C10 120.3(2) . . ?
C14 C15 C16 120.0(2) . . ?
C10 C15 C16 119.7(2) . . ?
N3 C16 C15 125.9(2) . . ?
N3 C16 C17 112.25(19) . . ?
C15 C16 C17 121.82(18) . . ?
O4 C17 O3 124.2(2) . . ?
O4 C17 C16 124.6(2) . . ?
O3 C17 C16 111.14(18) . . ?
O3 C18 H18A 109.5 . . ?
O3 C18 H18B 109.5 . . ?
H18A C18 H18B 109.5 . . ?
O3 C18 H18C 109.5 . . ?
H18A C18 H18C 109.5 . . ?
H18B C18 H18C 109.5 . . ?
O5 C19 H19A 109.5 . . ?
O5 C19 H19B 109.5 . . ?
H19A C19 H19B 109.5 . . ?
O5 C19 H19C 109.5 . . ?
H19A C19 H19C 109.5 . . ?
H19B C19 H19C 109.5 . . ?

loop_
_geom_bond_atom_site_label_1
_geom_bond_atom_site_label_2
_geom_bond_distance
_geom_bond_site_symmetry_2
_geom_bond_publ_flag
S1 N1 1.651(3) . ?
S1 C3 1.710(3) . ?
Cl1 C1 1.705(3) . ?
Cl2 C2 1.703(2) . ?
O1 C4 1.357(3) . ?
O1 C5 1.468(3) . ?
O2 N2 1.402(3) . ?
O2 C9 1.447(3) . ?
O3 C17 1.333(3) . ?
O3 C18 1.451(3) . ?
O4 C17 1.206(3) . ?
O5 N3 1.401(2) . ?
O5 C19 1.432(3) . ?
N1 C1 1.315(4) . ?
N2 C4 1.279(3) . ?
N3 C16 1.275(3) . ?
C1 C2 1.417(4) . ?
C2 C3 1.374(4) . ?
C3 C4 1.457(4) . ?
C5 C6 1.514(4) . ?
C5 H5A 0.9900 . ?
C5 H5B 0.9900 . ?
C6 C8 1.455(5) . ?
C6 C7 1.465(4) . ?
C6 H6 1.0000 . ?
C7 C8 1.479(4) . ?
C7 H7A 0.9900 . ?
C7 H7B 0.9900 . ?
C8 H8A 0.9900 . ?
C8 H8B 0.9900 . ?
C9 C10 1.502(3) . ?
C9 H9A 0.9900 . ?
C9 H9B 0.9900 . ?
C10 C11 1.386(3) . ?
C10 C15 1.407(3) . ?
C11 C12 1.391(4) . ?
C11 H11 0.9500 . ?
C12 C13 1.374(4) . ?
C12 H12 0.9500 . ?
C13 C14 1.394(3) . ?
C13 H13 0.9500 . ?
C14 C15 1.391(3) . ?
C14 H14 0.9500 . ?
C15 C16 1.499(3) . ?
C16 C17 1.502(3) . ?
C18 H18A 0.9800 . ?
C18 H18B 0.9800 . ?
C18 H18C 0.9800 . ?
C19 H19A 0.9800 . ?
C19 H19B 0.9800 . ?
C19 H19C 0.9800 . ?

loop_
_geom_torsion_atom_site_label_1
_geom_torsion_atom_site_label_2
_geom_torsion_atom_site_label_3
_geom_torsion_atom_site_label_4
_geom_torsion
_geom_torsion_site_symmetry_1
_geom_torsion_site_symmetry_2
_geom_torsion_site_symmetry_3
_geom_torsion_site_symmetry_4
_geom_torsion_publ_flag
C3 S1 N1 C1 0.1(2) . . . . ?
C9 O2 N2 C4 165.76(19) . . . . ?
C19 O5 N3 C16 177.0(2) . . . . ?
S1 N1 C1 C2 -0.5(3) . . . . ?
S1 N1 C1 Cl1 178.82(15) . . . . ?
N1 C1 C2 C3 0.8(3) . . . . ?
Cl1 C1 C2 C3 -178.49(19) . . . . ?
N1 C1 C2 Cl2 -179.8(2) . . . . ?
Cl1 C1 C2 Cl2 0.9(3) . . . . ?
C1 C2 C3 C4 178.6(2) . . . . ?
Cl2 C2 C3 C4 -0.8(4) . . . . ?
C1 C2 C3 S1 -0.7(3) . . . . ?
Cl2 C2 C3 S1 179.94(14) . . . . ?
N1 S1 C3 C2 0.4(2) . . . . ?
N1 S1 C3 C4 -179.00(19) . . . . ?
O2 N2 C4 O1 0.2(3) . . . . ?
O2 N2 C4 C3 -176.79(19) . . . . ?
C5 O1 C4 N2 52.5(4) . . . . ?
C5 O1 C4 C3 -130.4(3) . . . . ?
C2 C3 C4 N2 7.5(4) . . . . ?
S1 C3 C4 N2 -173.36(17) . . . . ?
C2 C3 C4 O1 -170.0(2) . . . . ?
S1 C3 C4 O1 9.2(3) . . . . ?
C4 O1 C5 C6 149.7(3) . . . . ?
O1 C5 C6 C8 89.1(3) . . . . ?
O1 C5 C6 C7 158.4(3) . . . . ?
C5 C6 C7 C8 -107.0(4) . . . . ?
C5 C6 C8 C7 107.8(3) . . . . ?
N2 O2 C9 C10 -71.5(2) . . . . ?
O2 C9 C10 C11 117.1(2) . . . . ?
O2 C9 C10 C15 -61.7(3) . . . . ?
C15 C10 C11 C12 -0.6(3) . . . . ?
C9 C10 C11 C12 -179.4(2) . . . . ?
C10 C11 C12 C13 -0.4(4) . . . . ?
C11 C12 C13 C14 1.3(4) . . . . ?
C12 C13 C14 C15 -1.0(4) . . . . ?
C13 C14 C15 C10 -0.1(3) . . . . ?
C13 C14 C15 C16 178.7(2) . . . . ?
C11 C10 C15 C14 0.9(3) . . . . ?
C9 C10 C15 C14 179.7(2) . . . . ?
C11 C10 C15 C16 -177.89(19) . . . . ?
C9 C10 C15 C16 0.9(3) . . . . ?
O5 N3 C16 C15 0.0(3) . . . . ?
O5 N3 C16 C17 -179.15(17) . . . . ?
C14 C15 C16 N3 103.2(3) . . . . ?
C10 C15 C16 N3 -78.0(3) . . . . ?
C14 C15 C16 C17 -77.7(3) . . . . ?
C10 C15 C16 C17 101.1(2) . . . . ?
C18 O3 C17 O4 1.3(3) . . . . ?
C18 O3 C17 C16 -178.83(19) . . . . ?
N3 C16 C17 O4 8.8(3) . . . . ?
C15 C16 C17 O4 -170.4(2) . . . . ?
N3 C16 C17 O3 -170.99(19) . . . . ?
C15 C16 C17 O3 9.8(3) . . . . ?
